data_1508705
loop_
_publ_author_name
'Nakano, Masahiro'
'Shinamura, Shoji'
'Sugimoto, Ryusuke'
'Osaka, Itaru'
'Miyazaki, Eigo'
'Takimiya, Kazuo'

_publ_section_title
;
 Borylation on benzo[1,2-b:4,5-b']- and
 naphtho[1,2-b:5,6-b']dichalcogenophenes: different chalcogene atom
 effects on borylation reaction depending on fused ring structure.
;
_journal_issue 21
_journal_name_full 'Organic letters'
_journal_page_first 5448
_journal_page_last 5451
_journal_paper_doi 10.1021/ol302521d
_journal_volume 14
_journal_year 2012
_chemical_formula_moiety 'C40 H68 B2 O4 S2 Si2'
_chemical_formula_sum 'C40 H68 B2 O4 S2 Si2'
_chemical_formula_weight 754.86
_chemical_name_common TIPS-Bpin-BDT
_chemical_name_systematic
; 
TIPS-Bpin-BDT 
;
_space_group_IT_number 4
_symmetry_cell_setting monoclinic
_symmetry_space_group_name_Hall 'P 2yb'
_symmetry_space_group_name_H-M 'P 1 21 1'
_atom_sites_solution_hydrogens geom
_atom_sites_solution_primary direct
_atom_sites_solution_secondary difmap
_audit_creation_method SHELXL-97
_cell_angle_alpha 90.00
_cell_angle_beta 113.6966(10)
_cell_angle_gamma 90.00
_cell_formula_units_Z 2
_cell_length_a 12.3238(9)
_cell_length_b 13.3375(7)
_cell_length_c 14.9419(11)
_cell_measurement_reflns_used 5888
_cell_measurement_temperature 293(2)
_cell_measurement_theta_max 27.5
_cell_measurement_theta_min 3.1
_cell_volume 2248.9(3)
_computing_cell_refinement 'CrystalClear 1.3.5'
_computing_data_collection 'CrystalClear 1.3.5'
_computing_data_reduction 'CrystalClear 1.3.5'
_computing_structure_refinement 'SHELXL-97 (Sheldrick, 1997)'
_computing_structure_solution 'SHELXS-97 (Sheldrick, 1990)'
_diffrn_ambient_temperature 293(2)
_diffrn_detector_area_resol_mean 14.71
_diffrn_measured_fraction_theta_full 0.980
_diffrn_measured_fraction_theta_max 0.980
_diffrn_measurement_device_type 'Rigaku/MSC Mercury CCD'
_diffrn_measurement_method \w
_diffrn_radiation_monochromator graphite
_diffrn_radiation_source 'fine-focus sealed tube'
_diffrn_radiation_type MoK\a
_diffrn_radiation_wavelength 0.71070
_diffrn_reflns_av_R_equivalents 0.0299
_diffrn_reflns_av_sigmaI/netI 0.0419
_diffrn_reflns_limit_h_max 15
_diffrn_reflns_limit_h_min -15
_diffrn_reflns_limit_k_max 12
_diffrn_reflns_limit_k_min -17
_diffrn_reflns_limit_l_max 12
_diffrn_reflns_limit_l_min -19
_diffrn_reflns_number 17021
_diffrn_reflns_theta_full 27.48
_diffrn_reflns_theta_max 27.48
_diffrn_reflns_theta_min 3.05
_diffrn_standards_number 17150
_exptl_absorpt_coefficient_mu 0.207
_exptl_absorpt_correction_type none
_exptl_crystal_colour Colorless
_exptl_crystal_density_diffrn 1.115
_exptl_crystal_density_method 'not measured'
_exptl_crystal_description Block
_exptl_crystal_F_000 820
_exptl_crystal_size_max 0.80
_exptl_crystal_size_mid 0.50
_exptl_crystal_size_min 0.20
_refine_diff_density_max 0.692
_refine_diff_density_min -0.351
_refine_diff_density_rms 0.060
_refine_ls_abs_structure_details 'Flack H D (1983), Acta Cryst. A39, 876-881'
_refine_ls_abs_structure_Flack 0.58(9)
_refine_ls_extinction_method none
_refine_ls_goodness_of_fit_ref 1.014
_refine_ls_hydrogen_treatment noref
_refine_ls_matrix_type full
_refine_ls_number_parameters 471
_refine_ls_number_reflns 7605
_refine_ls_number_restraints 1
_refine_ls_restrained_S_all 1.014
_refine_ls_R_factor_all 0.0679
_refine_ls_R_factor_gt 0.0617
_refine_ls_shift/su_max 0.074
_refine_ls_shift/su_mean 0.003
_refine_ls_structure_factor_coef Fsqd
_refine_ls_weighting_details 'calc w=1/[\s^2^(Fo^2^)+(0.1197P)^2^+0.0000P] where P=(Fo^2^+2Fc^2^)/3'
_refine_ls_weighting_scheme calc
_refine_ls_wR_factor_gt 0.1633
_refine_ls_wR_factor_ref 0.1703
_reflns_number_gt 6307
_reflns_number_total 7605
_reflns_threshold_expression >2sigma(I)
_cod_data_source_file ol302521d_si_001.cif
_cod_data_source_block TIPS-Bpin-BDT
_cod_database_code 1508705

loop_
_symmetry_equiv_pos_as_xyz
'x, y, z'
'-x, y+1/2, -z'

loop_
_atom_site_label
_atom_site_type_symbol
_atom_site_fract_x
_atom_site_fract_y
_atom_site_fract_z
_atom_site_U_iso_or_equiv
_atom_site_adp_type
_atom_site_occupancy
_atom_site_symmetry_multiplicity
_atom_site_calc_flag
_atom_site_refinement_flags
S1 S -0.17658(4) 0.34993(4) 0.80902(3) 0.04530(13) Uani 1 1 d .
C1 C -0.06550(17) 0.26179(19) 0.86818(13) 0.0457(6) Uani 1 1 d .
C2 C 0.03870(17) 0.29090(18) 0.86431(13) 0.0436(5) Uani 1 1 d .
H1 H 0.1081 0.2539 0.8933 0.052 Uiso 1 1 calc R
C3 C 0.03384(15) 0.38224(16) 0.81257(12) 0.0376(5) Uani 1 1 d .
C4 C 0.12550(15) 0.42763(16) 0.79267(12) 0.0372(5) Uani 1 1 d .
C5 C 0.09505(15) 0.51541(16) 0.73691(11) 0.0347(4) Uani 1 1 d .
S2 S 0.18804(4) 0.58964(4) 0.70165(4) 0.04614(13) Uani 1 1 d .
C6 C 0.07576(17) 0.67517(18) 0.63982(13) 0.0417(5) Uani 1 1 d .
C7 C -0.02800(18) 0.64812(18) 0.64669(12) 0.0421(5) Uani 1 1 d .
H2 H -0.0975 0.6852 0.6186 0.050 Uiso 1 1 calc R
C8 C -0.02007(16) 0.55719(16) 0.70124(12) 0.0356(5) Uani 1 1 d .
C9 C -0.11292(16) 0.51231(18) 0.71961(12) 0.0396(5) Uani 1 1 d .
C10 C -0.08195(16) 0.42438(18) 0.77623(12) 0.0376(5) Uani 1 1 d .
Si1 Si -0.08423(5) 0.14680(5) 0.93305(4) 0.04451(15) Uani 1 1 d .
C11 C -0.2390(2) 0.0977(3) 0.86905(17) 0.0696(8) Uani 1 1 d .
H3 H -0.2910 0.1495 0.8768 0.084 Uiso 1 1 calc R
C12 C -0.2600(3) 0.0024(3) 0.9200(2) 0.1068(12) Uani 1 1 d .
H4 H -0.3410 -0.0187 0.8873 0.160 Uiso 1 1 calc R
H5 H -0.2435 0.0173 0.9871 0.160 Uiso 1 1 calc R
H6 H -0.2085 -0.0504 0.9170 0.160 Uiso 1 1 calc R
C13 C -0.2814(4) 0.0805(4) 0.7614(2) 0.1222(16) Uani 1 1 d .
H7 H -0.2467 0.0200 0.7499 0.183 Uiso 1 1 calc R
H8 H -0.2586 0.1361 0.7320 0.183 Uiso 1 1 calc R
H9 H -0.3662 0.0743 0.7332 0.183 Uiso 1 1 calc R
C14 C -0.0624(2) 0.1835(2) 1.06233(15) 0.0627(7) Uani 1 1 d .
H10 H -0.0488 0.1215 1.1005 0.075 Uiso 1 1 calc R
C15 C 0.0445(3) 0.2506(3) 1.1132(2) 0.0933(12) Uani 1 1 d .
H11 H 0.0415 0.3066 1.0719 0.140 Uiso 1 1 calc R
H12 H 0.1158 0.2131 1.1264 0.140 Uiso 1 1 calc R
H13 H 0.0440 0.2746 1.1736 0.140 Uiso 1 1 calc R
C16 C -0.1726(3) 0.2337(4) 1.0660(2) 0.1111(13) Uani 1 1 d .
H14 H -0.1544 0.2583 1.1308 0.167 Uiso 1 1 calc R
H15 H -0.2358 0.1857 1.0488 0.167 Uiso 1 1 calc R
H16 H -0.1966 0.2886 1.0206 0.167 Uiso 1 1 calc R
C17 C 0.0298(2) 0.0511(2) 0.9387(2) 0.0752(7) Uani 1 1 d .
H17 H 0.0028 -0.0117 0.9570 0.090 Uiso 1 1 calc R
C18 C 0.1564(3) 0.0664(3) 1.0155(3) 0.1047(11) Uani 1 1 d .
H18 H 0.2000 0.0049 1.0241 0.157 Uiso 1 1 calc R
H19 H 0.1538 0.0858 1.0765 0.157 Uiso 1 1 calc R
H20 H 0.1947 0.1180 0.9940 0.157 Uiso 1 1 calc R
C19 C 0.0369(3) 0.0295(4) 0.8412(2) 0.1253(12) Uani 1 1 d .
H21 H 0.0692 0.0868 0.8216 0.188 Uiso 1 1 calc R
H22 H -0.0410 0.0158 0.7928 0.188 Uiso 1 1 calc R
H23 H 0.0870 -0.0275 0.8479 0.188 Uiso 1 1 calc R
Si2 Si 0.09819(5) 0.79174(5) 0.57878(4) 0.04630(16) Uani 1 1 d .
C20 C 0.1973(3) 0.7546(3) 0.51548(17) 0.0778(9) Uani 1 1 d .
H24 H 0.2690 0.7264 0.5663 0.093 Uiso 1 1 calc R
C21 C 0.1460(4) 0.6733(4) 0.4408(3) 0.1315(16) Uani 1 1 d .
H25 H 0.0642 0.6876 0.4017 0.197 Uiso 1 1 calc R
H26 H 0.1522 0.6101 0.4733 0.197 Uiso 1 1 calc R
H27 H 0.1889 0.6701 0.3995 0.197 Uiso 1 1 calc R
C22 C 0.2375(3) 0.8434(4) 0.4738(2) 0.1373(14) Uani 1 1 d .
H28 H 0.2650 0.8205 0.4256 0.206 Uiso 1 1 calc R
H29 H 0.3007 0.8772 0.5253 0.206 Uiso 1 1 calc R
H30 H 0.1723 0.8887 0.4440 0.206 Uiso 1 1 calc R
C23 C 0.1795(3) 0.8860(3) 0.6774(2) 0.0778(9) Uani 1 1 d .
H31 H 0.1343 0.8886 0.7183 0.093 Uiso 1 1 calc R
C24 C 0.3017(4) 0.8567(4) 0.7457(2) 0.1069(14) Uani 1 1 d .
H32 H 0.3542 0.8620 0.7128 0.160 Uiso 1 1 calc R
H33 H 0.3012 0.7888 0.7668 0.160 Uiso 1 1 calc R
H34 H 0.3284 0.9004 0.8014 0.160 Uiso 1 1 calc R
C25 C 0.1764(4) 0.9939(3) 0.6404(3) 0.1127(15) Uani 1 1 d .
H35 H 0.2101 1.0384 0.6951 0.169 Uiso 1 1 calc R
H36 H 0.0959 1.0130 0.6021 0.169 Uiso 1 1 calc R
H37 H 0.2214 0.9976 0.6009 0.169 Uiso 1 1 calc R
C26 C -0.0466(3) 0.8466(3) 0.4989(2) 0.0887(10) Uani 1 1 d .
H38 H -0.0275 0.9030 0.4657 0.106 Uiso 1 1 calc R
C27 C -0.1272(4) 0.7769(4) 0.4161(2) 0.1372(18) Uani 1 1 d .
H39 H -0.1144 0.7086 0.4380 0.206 Uiso 1 1 calc R
H40 H -0.1086 0.7845 0.3600 0.206 Uiso 1 1 calc R
H41 H -0.2086 0.7945 0.3990 0.206 Uiso 1 1 calc R
C28 C -0.1148(3) 0.8936(3) 0.5562(4) 0.1408(18) Uani 1 1 d .
H42 H -0.1759 0.9370 0.5137 0.211 Uiso 1 1 calc R
H43 H -0.0609 0.9315 0.6105 0.211 Uiso 1 1 calc R
H44 H -0.1498 0.8412 0.5799 0.211 Uiso 1 1 calc R
B1 B 0.2529(2) 0.3826(2) 0.83370(15) 0.0433(6) Uani 1 1 d .
O1 O 0.28648(14) 0.30550(15) 0.89939(12) 0.0688(5) Uani 1 1 d .
C29 C 0.40501(19) 0.2719(2) 0.91265(16) 0.0566(7) Uani 1 1 d .
C30 C 0.45031(19) 0.3625(2) 0.87172(18) 0.0595(7) Uani 1 1 d .
O2 O 0.34155(13) 0.41441(15) 0.80973(11) 0.0596(5) Uani 1 1 d .
C31 C 0.3873(4) 0.1785(3) 0.8509(3) 0.1126(14) Uani 1 1 d .
H45 H 0.3315 0.1350 0.8616 0.169 Uiso 1 1 calc R
H46 H 0.4616 0.1443 0.8689 0.169 Uiso 1 1 calc R
H47 H 0.3575 0.1968 0.7831 0.169 Uiso 1 1 calc R
C32 C 0.4721(3) 0.2472(3) 1.0184(2) 0.0974(12) Uani 1 1 d .
H48 H 0.4817 0.3068 1.0569 0.146 Uiso 1 1 calc R
H49 H 0.5486 0.2209 1.0282 0.146 Uiso 1 1 calc R
H50 H 0.4290 0.1980 1.0379 0.146 Uiso 1 1 calc R
C33 C 0.5226(2) 0.3375(4) 0.8179(2) 0.1226(11) Uani 1 1 d .
H51 H 0.4788 0.2938 0.7644 0.184 Uiso 1 1 calc R
H52 H 0.5937 0.3045 0.8607 0.184 Uiso 1 1 calc R
H53 H 0.5428 0.3978 0.7930 0.184 Uiso 1 1 calc R
C34 C 0.5167(3) 0.4377(4) 0.9537(3) 0.1078(15) Uani 1 1 d .
H54 H 0.5234 0.5009 0.9254 0.162 Uiso 1 1 calc R
H55 H 0.5945 0.4124 0.9924 0.162 Uiso 1 1 calc R
H56 H 0.4738 0.4469 0.9943 0.162 Uiso 1 1 calc R
B2 B -0.2412(2) 0.5585(2) 0.67805(16) 0.0434(6) Uani 1 1 d .
O3 O -0.27213(16) 0.63883(18) 0.61984(16) 0.0930(7) Uani 1 1 d .
C35 C -0.3942(2) 0.6614(3) 0.5949(2) 0.0875(10) Uani 1 1 d .
C36 C -0.4350(2) 0.5819(3) 0.6449(2) 0.0771(9) Uani 1 1 d .
O4 O -0.33062(14) 0.52343(17) 0.69857(13) 0.0704(5) Uani 1 1 d .
C37 C -0.3959(5) 0.7626(6) 0.6282(7) 0.300(4) Uani 1 1 d .
H57 H -0.3336 0.8006 0.6213 0.450 Uiso 1 1 calc R
H58 H -0.3844 0.7616 0.6957 0.450 Uiso 1 1 calc R
H59 H -0.4710 0.7929 0.5899 0.450 Uiso 1 1 calc R
C38 C -0.4542(5) 0.6608(10) 0.4841(3) 0.295(6) Uani 1 1 d .
H60 H -0.5301 0.6929 0.4634 0.442 Uiso 1 1 calc R
H61 H -0.4646 0.5928 0.4610 0.442 Uiso 1 1 calc R
H62 H -0.4058 0.6962 0.4578 0.442 Uiso 1 1 calc R
C39 C -0.4750(5) 0.6239(6) 0.7197(4) 0.253(3) Uani 1 1 d .
H63 H -0.4942 0.5699 0.7532 0.380 Uiso 1 1 calc R
H64 H -0.5439 0.6650 0.6878 0.380 Uiso 1 1 calc R
H65 H -0.4127 0.6637 0.7658 0.380 Uiso 1 1 calc R
C40 C -0.5277(5) 0.5128(6) 0.5832(6) 0.295(4) Uani 1 1 d .
H66 H -0.5052 0.4848 0.5340 0.443 Uiso 1 1 calc R
H67 H -0.6010 0.5485 0.5525 0.443 Uiso 1 1 calc R
H68 H -0.5374 0.4598 0.6229 0.443 Uiso 1 1 calc R

loop_
_atom_site_aniso_label
_atom_site_aniso_U_11
_atom_site_aniso_U_22
_atom_site_aniso_U_33
_atom_site_aniso_U_23
_atom_site_aniso_U_13
_atom_site_aniso_U_12
S1 0.0368(2) 0.0463(3) 0.0562(2) 0.0153(2) 0.02229(17) 0.0065(2)
C1 0.0406(9) 0.0486(13) 0.0473(8) 0.0130(9) 0.0172(7) 0.0046(10)
C2 0.0393(8) 0.0413(12) 0.0526(8) 0.0154(8) 0.0208(7) 0.0107(9)
C3 0.0325(8) 0.0364(11) 0.0426(7) 0.0090(8) 0.0139(6) 0.0050(8)
C4 0.0345(8) 0.0341(11) 0.0458(7) 0.0096(7) 0.0190(6) 0.0046(8)
C5 0.0336(8) 0.0319(10) 0.0397(6) 0.0050(7) 0.0158(6) 0.0066(8)
S2 0.0411(2) 0.0398(3) 0.0628(2) 0.0152(2) 0.02642(18) 0.0050(2)
C6 0.0464(9) 0.0322(11) 0.0504(8) 0.0091(8) 0.0235(7) 0.0046(9)
C7 0.0433(9) 0.0365(11) 0.0447(7) 0.0083(8) 0.0160(7) 0.0027(9)
C8 0.0347(8) 0.0343(11) 0.0371(6) 0.0037(7) 0.0136(6) 0.0046(8)
C9 0.0313(8) 0.0418(12) 0.0439(7) 0.0045(8) 0.0133(7) 0.0083(9)
C10 0.0305(8) 0.0397(12) 0.0424(7) 0.0076(8) 0.0145(6) 0.0047(8)
Si1 0.0466(3) 0.0395(3) 0.0535(2) 0.0147(2) 0.02640(19) 0.0054(3)
C11 0.0596(13) 0.0724(19) 0.0680(12) 0.0188(13) 0.0164(11) -0.0121(14)
C12 0.0851(19) 0.102(3) 0.122(2) 0.035(2) 0.0292(17) -0.039(2)
C13 0.141(3) 0.129(4) 0.0818(17) -0.001(2) 0.0297(19) -0.059(3)
C14 0.0810(14) 0.0562(15) 0.0532(9) 0.0185(10) 0.0292(9) 0.0163(13)
C15 0.112(2) 0.086(3) 0.0724(14) -0.0074(17) 0.0271(15) -0.015(2)
C16 0.1276(17) 0.143(4) 0.0895(13) 0.0014(18) 0.0719(12) 0.047(2)
C17 0.0883(14) 0.0434(15) 0.1159(15) 0.0213(12) 0.0640(12) 0.0175(13)
C18 0.0687(15) 0.093(2) 0.164(2) 0.064(2) 0.0580(15) 0.0371(16)
C19 0.193(2) 0.085(3) 0.1486(18) -0.006(2) 0.1219(17) 0.024(2)
Si2 0.0571(3) 0.0352(3) 0.0505(2) 0.0092(2) 0.0257(2) 0.0026(3)
C20 0.1014(18) 0.069(2) 0.0676(11) 0.0143(13) 0.0390(12) 0.0096(17)
C21 0.177(3) 0.124(4) 0.1131(19) -0.048(2) 0.078(2) -0.001(3)
C22 0.174(2) 0.143(4) 0.1551(17) 0.049(2) 0.1287(15) 0.010(3)
C23 0.0874(18) 0.0609(19) 0.0831(14) -0.0007(14) 0.0323(13) -0.0064(16)
C24 0.106(3) 0.091(3) 0.0779(17) -0.002(2) -0.0113(18) -0.021(3)
C25 0.135(3) 0.051(2) 0.127(2) -0.006(2) 0.026(2) -0.017(2)
C26 0.0660(17) 0.0664(19) 0.1084(18) 0.0424(16) 0.0084(15) -0.0022(17)
C27 0.111(3) 0.145(4) 0.090(2) 0.055(2) -0.028(2) -0.040(3)
C28 0.090(2) 0.063(2) 0.273(5) 0.042(3) 0.076(3) 0.029(2)
B1 0.0364(10) 0.0422(14) 0.0493(9) 0.0086(10) 0.0152(8) 0.0051(10)
O1 0.0387(7) 0.0729(12) 0.0929(9) 0.0480(9) 0.0246(7) 0.0200(8)
C29 0.0360(10) 0.0567(16) 0.0720(11) 0.0171(11) 0.0165(9) 0.0132(11)
C30 0.0313(9) 0.0567(16) 0.0873(12) 0.0215(12) 0.0207(9) 0.0093(11)
O2 0.0388(7) 0.0615(11) 0.0833(8) 0.0302(8) 0.0295(6) 0.0137(8)
C31 0.119(3) 0.064(2) 0.159(3) -0.017(2) 0.060(2) -0.009(2)
C32 0.0639(18) 0.109(3) 0.1034(19) 0.0543(19) 0.0168(15) 0.016(2)
C33 0.1048(15) 0.124(3) 0.188(2) 0.082(2) 0.1100(14) 0.0615(19)
C34 0.076(2) 0.087(3) 0.134(3) 0.001(2) 0.014(2) -0.029(2)
B2 0.0337(10) 0.0421(14) 0.0500(10) 0.0101(10) 0.0123(8) 0.0101(10)
O3 0.0443(8) 0.0979(15) 0.1389(13) 0.0752(12) 0.0390(8) 0.0297(10)
C35 0.0460(13) 0.090(2) 0.1209(18) 0.0576(18) 0.0271(13) 0.0345(15)
C36 0.0353(11) 0.078(2) 0.1122(18) 0.0361(17) 0.0233(12) 0.0204(13)
O4 0.0410(7) 0.0713(13) 0.1026(9) 0.0438(10) 0.0328(7) 0.0228(8)
C37 0.245(4) 0.089(5) 0.698(11) 0.061(6) 0.326(5) 0.051(4)
C38 0.079(3) 0.661(19) 0.103(3) 0.128(6) -0.005(2) -0.003(6)
C39 0.314(3) 0.317(7) 0.230(3) 0.151(4) 0.216(3) 0.234(4)
C40 0.131(4) 0.177(6) 0.356(8) 0.134(6) -0.133(4) -0.077(4)

loop_
_atom_type_symbol
_atom_type_description
_atom_type_scat_dispersion_real
_atom_type_scat_dispersion_imag
_atom_type_scat_source
C C 0.0033 0.0016 'International Tables Vol C Tables 4.2.6.8 and 6.1.1.4'
H H 0.0000 0.0000 'International Tables Vol C Tables 4.2.6.8 and 6.1.1.4'
B B 0.0013 0.0007 'International Tables Vol C Tables 4.2.6.8 and 6.1.1.4'
O O 0.0106 0.0060 'International Tables Vol C Tables 4.2.6.8 and 6.1.1.4'
Si Si 0.0817 0.0704 'International Tables Vol C Tables 4.2.6.8 and 6.1.1.4'
S S 0.1246 0.1234 'International Tables Vol C Tables 4.2.6.8 and 6.1.1.4'

loop_
_geom_angle_atom_site_label_1
_geom_angle_atom_site_label_2
_geom_angle_atom_site_label_3
_geom_angle
_geom_angle_publ_flag
C10 S1 C1 92.79(10) yes
C2 C1 S1 110.22(17) yes
C2 C1 Si1 124.56(16) yes
S1 C1 Si1 125.16(12) yes
C1 C2 C3 115.42(18) yes
C1 C2 H1 122.3 no
C3 C2 H1 122.3 no
C4 C3 C10 120.92(18) yes
C4 C3 C2 127.90(17) yes
C10 C3 C2 111.11(18) yes
C5 C4 C3 115.97(17) yes
C5 C4 B1 122.95(18) yes
C3 C4 B1 121.06(18) yes
C4 C5 C8 122.89(18) yes
C4 C5 S2 127.04(14) yes
C8 C5 S2 110.07(15) yes
C6 S2 C5 93.06(10) yes
C7 C6 S2 110.69(16) yes
C7 C6 Si2 125.28(16) yes
S2 C6 Si2 123.94(12) yes
C6 C7 C8 114.20(19) yes
C6 C7 H2 122.9 no
C8 C7 H2 122.9 no
C9 C8 C5 121.88(18) yes
C9 C8 C7 126.15(18) yes
C5 C8 C7 111.97(18) yes
C10 C9 C8 115.16(17) yes
C10 C9 B2 123.41(19) yes
C8 C9 B2 121.4(2) yes
C9 C10 C3 123.17(18) yes
C9 C10 S1 126.38(15) yes
C3 C10 S1 110.43(16) yes
C17 Si1 C11 112.08(15) yes
C17 Si1 C1 109.51(12) yes
C11 Si1 C1 109.43(11) yes
C17 Si1 C14 109.37(12) yes
C11 Si1 C14 107.88(12) yes
C1 Si1 C14 108.49(11) yes
C13 C11 C12 110.2(3) yes
C13 C11 Si1 116.5(2) yes
C12 C11 Si1 111.77(18) yes
C13 C11 H3 105.8 no
C12 C11 H3 105.8 no
Si1 C11 H3 105.8 no
C11 C12 H4 109.5 no
C11 C12 H5 109.5 no
H4 C12 H5 109.5 no
C11 C12 H6 109.5 no
H4 C12 H6 109.5 no
H5 C12 H6 109.5 no
C11 C13 H7 109.5 no
C11 C13 H8 109.5 no
H7 C13 H8 109.5 no
C11 C13 H9 109.5 no
H7 C13 H9 109.5 no
H8 C13 H9 109.5 no
C15 C14 C16 109.1(3) yes
C15 C14 Si1 113.5(2) yes
C16 C14 Si1 112.47(16) yes
C15 C14 H10 107.1 no
C16 C14 H10 107.1 no
Si1 C14 H10 107.1 no
C14 C15 H11 109.5 no
C14 C15 H12 109.5 no
H11 C15 H12 109.5 no
C14 C15 H13 109.5 no
H11 C15 H13 109.5 no
H12 C15 H13 109.5 no
C14 C16 H14 109.5 no
C14 C16 H15 109.5 no
H14 C16 H15 109.5 no
C14 C16 H16 109.5 no
H14 C16 H16 109.5 no
H15 C16 H16 109.5 no
C19 C17 C18 107.9(3) yes
C19 C17 Si1 114.6(2) yes
C18 C17 Si1 117.5(2) yes
C19 C17 H17 105.2 no
C18 C17 H17 105.2 no
Si1 C17 H17 105.2 no
C17 C18 H18 109.5 no
C17 C18 H19 109.5 no
H18 C18 H19 109.5 no
C17 C18 H20 109.5 no
H18 C18 H20 109.5 no
H19 C18 H20 109.5 no
C17 C19 H21 109.5 no
C17 C19 H22 109.5 no
H21 C19 H22 109.5 no
C17 C19 H23 109.5 no
H21 C19 H23 109.5 no
H22 C19 H23 109.5 no
C26 Si2 C6 110.38(13) yes
C26 Si2 C20 115.49(15) yes
C6 Si2 C20 106.11(13) yes
C26 Si2 C23 108.14(16) yes
C6 Si2 C23 107.92(11) yes
C20 Si2 C23 108.56(15) yes
C21 C20 C22 111.7(3) yes
C21 C20 Si2 113.5(3) yes
C22 C20 Si2 112.7(3) yes
C21 C20 H24 106.1 no
C22 C20 H24 106.1 no
Si2 C20 H24 106.1 no
C20 C21 H25 109.5 no
C20 C21 H26 109.5 no
H25 C21 H26 109.5 no
C20 C21 H27 109.5 no
H25 C21 H27 109.5 no
H26 C21 H27 109.5 no
C20 C22 H28 109.5 no
C20 C22 H29 109.5 no
H28 C22 H29 109.5 no
C20 C22 H30 109.5 no
H28 C22 H30 109.5 no
H29 C22 H30 109.5 no
C24 C23 C25 111.3(3) yes
C24 C23 Si2 115.6(3) yes
C25 C23 Si2 114.5(2) yes
C24 C23 H31 104.7 no
C25 C23 H31 104.7 no
Si2 C23 H31 104.7 no
C23 C24 H32 109.5 no
C23 C24 H33 109.5 no
H32 C24 H33 109.5 no
C23 C24 H34 109.5 no
H32 C24 H34 109.5 no
H33 C24 H34 109.5 no
C23 C25 H35 109.5 no
C23 C25 H36 109.5 no
H35 C25 H36 109.5 no
C23 C25 H37 109.5 no
H35 C25 H37 109.5 no
H36 C25 H37 109.5 no
C27 C26 C28 111.5(3) yes
C27 C26 Si2 114.9(3) yes
C28 C26 Si2 113.5(3) yes
C27 C26 H38 105.3 no
C28 C26 H38 105.3 no
Si2 C26 H38 105.3 no
C26 C27 H39 109.5 no
C26 C27 H40 109.5 no
H39 C27 H40 109.5 no
C26 C27 H41 109.5 no
H39 C27 H41 109.5 no
H40 C27 H41 109.5 no
C26 C28 H42 109.5 no
C26 C28 H43 109.5 no
H42 C28 H43 109.5 no
C26 C28 H44 109.5 no
H42 C28 H44 109.5 no
H43 C28 H44 109.5 no
O2 B1 O1 112.59(19) yes
O2 B1 C4 124.8(2) yes
O1 B1 C4 122.6(2) yes
B1 O1 C29 108.99(19) yes
O1 C29 C32 107.9(2) yes
O1 C29 C31 106.2(2) yes
C32 C29 C31 110.2(3) yes
O1 C29 C30 101.8(2) yes
C32 C29 C30 116.9(2) yes
C31 C29 C30 112.8(2) yes
C33 C30 O2 111.5(2) yes
C33 C30 C34 109.9(3) yes
O2 C30 C34 104.7(3) yes
C33 C30 C29 115.8(3) yes
O2 C30 C29 103.56(17) yes
C34 C30 C29 110.7(2) yes
B1 O2 C30 108.51(19) yes
C29 C31 H45 109.5 no
C29 C31 H46 109.5 no
H45 C31 H46 109.5 no
C29 C31 H47 109.5 no
H45 C31 H47 109.5 no
H46 C31 H47 109.5 no
C29 C32 H48 109.5 no
C29 C32 H49 109.5 no
H48 C32 H49 109.5 no
C29 C32 H50 109.5 no
H48 C32 H50 109.5 no
H49 C32 H50 109.5 no
C30 C33 H51 109.5 no
C30 C33 H52 109.5 no
H51 C33 H52 109.5 no
C30 C33 H53 109.5 no
H51 C33 H53 109.5 no
H52 C33 H53 109.5 no
C30 C34 H54 109.5 no
C30 C34 H55 109.5 no
H54 C34 H55 109.5 no
C30 C34 H56 109.5 no
H54 C34 H56 109.5 no
H55 C34 H56 109.5 no
O3 B2 O4 112.5(2) yes
O3 B2 C9 123.3(2) yes
O4 B2 C9 124.1(2) yes
B2 O3 C35 109.5(2) yes
O3 C35 C37 105.5(3) yes
O3 C35 C36 104.5(2) yes
C37 C35 C36 115.9(5) yes
O3 C35 C38 106.4(4) yes
C37 C35 C38 108.3(6) yes
C36 C35 C38 115.3(5) yes
O4 C36 C40 107.7(4) yes
O4 C36 C35 104.9(2) yes
C40 C36 C35 117.7(4) yes
O4 C36 C39 106.0(3) yes
C40 C36 C39 107.2(5) yes
C35 C36 C39 112.6(4) yes
B2 O4 C36 108.4(2) yes
C35 C37 H57 109.5 no
C35 C37 H58 109.5 no
H57 C37 H58 109.5 no
C35 C37 H59 109.5 no
H57 C37 H59 109.5 no
H58 C37 H59 109.5 no
C35 C38 H60 109.5 no
C35 C38 H61 109.5 no
H60 C38 H61 109.5 no
C35 C38 H62 109.5 no
H60 C38 H62 109.5 no
H61 C38 H62 109.5 no
C36 C39 H63 109.5 no
C36 C39 H64 109.5 no
H63 C39 H64 109.5 no
C36 C39 H65 109.5 no
H63 C39 H65 109.5 no
H64 C39 H65 109.5 no
C36 C40 H66 109.5 no
C36 C40 H67 109.5 no
H66 C40 H67 109.5 no
C36 C40 H68 109.5 no
H66 C40 H68 109.5 no
H67 C40 H68 109.5 no

loop_
_geom_bond_atom_site_label_1
_geom_bond_atom_site_label_2
_geom_bond_distance
_geom_bond_publ_flag
S1 C10 1.745(2) yes
S1 C1 1.751(2) yes
C1 C2 1.365(3) yes
C1 Si1 1.877(2) yes
C2 C3 1.431(3) yes
C2 H1 0.9300 no
C3 C4 1.414(3) yes
C3 C10 1.423(3) yes
C4 C5 1.398(3) yes
C4 B1 1.558(3) yes
C5 C8 1.414(2) yes
C5 S2 1.748(2) yes
S2 C6 1.744(2) yes
C6 C7 1.372(3) yes
C6 Si2 1.878(2) yes
C7 C8 1.442(3) yes
C7 H2 0.9300 no
C8 C9 1.413(3) yes
C9 C10 1.406(3) yes
C9 B2 1.574(3) yes
Si1 C17 1.874(3) yes
Si1 C11 1.875(3) yes
Si1 C14 1.904(2) yes
C11 C13 1.496(4) yes
C11 C12 1.556(5) yes
C11 H3 0.9800 no
C12 H4 0.9600 no
C12 H5 0.9600 no
C12 H6 0.9600 no
C13 H7 0.9600 no
C13 H8 0.9600 no
C13 H9 0.9600 no
C14 C15 1.520(5) yes
C14 C16 1.534(4) yes
C14 H10 0.9800 no
C15 H11 0.9600 no
C15 H12 0.9600 no
C15 H13 0.9600 no
C16 H14 0.9600 no
C16 H15 0.9600 no
C16 H16 0.9600 no
C17 C19 1.522(4) yes
C17 C18 1.535(4) yes
C17 H17 0.9800 no
C18 H18 0.9600 no
C18 H19 0.9600 no
C18 H20 0.9600 no
C19 H21 0.9600 no
C19 H22 0.9600 no
C19 H23 0.9600 no
Si2 C26 1.853(3) yes
Si2 C20 1.887(3) yes
Si2 C23 1.889(3) yes
C20 C21 1.502(5) yes
C20 C22 1.510(6) yes
C20 H24 0.9800 no
C21 H25 0.9600 no
C21 H26 0.9600 no
C21 H27 0.9600 no
C22 H28 0.9600 no
C22 H29 0.9600 no
C22 H30 0.9600 no
C23 C24 1.492(5) yes
C23 C25 1.536(5) yes
C23 H31 0.9800 no
C24 H32 0.9600 no
C24 H33 0.9600 no
C24 H34 0.9600 no
C25 H35 0.9600 no
C25 H36 0.9600 no
C25 H37 0.9600 no
C26 C27 1.547(5) yes
C26 C28 1.553(6) yes
C26 H38 0.9800 no
C27 H39 0.9600 no
C27 H40 0.9600 no
C27 H41 0.9600 no
C28 H42 0.9600 no
C28 H43 0.9600 no
C28 H44 0.9600 no
B1 O2 1.347(3) yes
B1 O1 1.366(3) yes
O1 C29 1.463(3) yes
C29 C32 1.496(3) yes
C29 C31 1.513(5) yes
C29 C30 1.556(4) yes
C30 C33 1.459(4) yes
C30 O2 1.461(3) yes
C30 C34 1.540(5) yes
C31 H45 0.9600 no
C31 H46 0.9600 no
C31 H47 0.9600 no
C32 H48 0.9600 no
C32 H49 0.9600 no
C32 H50 0.9600 no
C33 H51 0.9600 no
C33 H52 0.9600 no
C33 H53 0.9600 no
C34 H54 0.9600 no
C34 H55 0.9600 no
C34 H56 0.9600 no
B2 O3 1.335(3) yes
B2 O4 1.341(3) yes
O3 C35 1.429(3) yes
C35 C37 1.440(8) yes
C35 C36 1.496(5) yes
C35 C38 1.518(5) yes
C36 O4 1.441(3) yes
C36 C40 1.470(7) yes
C36 C39 1.499(6) yes
C37 H57 0.9600 no
C37 H58 0.9600 no
C37 H59 0.9600 no
C38 H60 0.9600 no
C38 H61 0.9600 no
C38 H62 0.9600 no
C39 H63 0.9600 no
C39 H64 0.9600 no
C39 H65 0.9600 no
C40 H66 0.9600 no
C40 H67 0.9600 no
C40 H68 0.9600 no

loop_
_geom_torsion_atom_site_label_1
_geom_torsion_atom_site_label_2
_geom_torsion_atom_site_label_3
_geom_torsion_atom_site_label_4
_geom_torsion
_geom_torsion_publ_flag
C10 S1 C1 C2 1.55(17) yes
C10 S1 C1 Si1 178.80(14) yes
S1 C1 C2 C3 -1.5(2) yes
Si1 C1 C2 C3 -178.77(15) yes
C1 C2 C3 C4 -176.58(19) yes
C1 C2 C3 C10 0.6(3) yes
C10 C3 C4 C5 0.6(3) yes
C2 C3 C4 C5 177.56(18) yes
C10 C3 C4 B1 179.04(18) yes
C2 C3 C4 B1 -4.0(3) yes
C3 C4 C5 C8 -0.4(3) yes
B1 C4 C5 C8 -178.80(18) yes
C3 C4 C5 S2 179.02(14) yes
B1 C4 C5 S2 0.6(3) yes
C4 C5 S2 C6 -179.70(17) yes
C8 C5 S2 C6 -0.19(14) yes
C5 S2 C6 C7 0.42(16) yes
C5 S2 C6 Si2 177.22(13) yes
S2 C6 C7 C8 -0.5(2) yes
Si2 C6 C7 C8 -177.29(14) yes
C4 C5 C8 C9 -0.2(3) yes
S2 C5 C8 C9 -179.71(15) yes
C4 C5 C8 C7 179.45(17) yes
S2 C5 C8 C7 -0.1(2) yes
C6 C7 C8 C9 -179.98(18) yes
C6 C7 C8 C5 0.4(2) yes
C5 C8 C9 C10 0.6(3) yes
C7 C8 C9 C10 -179.02(18) yes
C5 C8 C9 B2 -178.96(18) yes
C7 C8 C9 B2 1.5(3) yes
C8 C9 C10 C3 -0.3(3) yes
B2 C9 C10 C3 179.17(19) yes
C8 C9 C10 S1 -178.33(15) yes
B2 C9 C10 S1 1.2(3) yes
C4 C3 C10 C9 -0.3(3) yes
C2 C3 C10 C9 -177.65(18) yes
C4 C3 C10 S1 178.00(15) yes
C2 C3 C10 S1 0.6(2) yes
C1 S1 C10 C9 176.97(19) yes
C1 S1 C10 C3 -1.23(16) yes
C2 C1 Si1 C17 -26.5(2) yes
S1 C1 Si1 C17 156.64(14) yes
C2 C1 Si1 C11 -149.7(2) yes
S1 C1 Si1 C11 33.41(19) yes
C2 C1 Si1 C14 92.8(2) yes
S1 C1 Si1 C14 -84.06(16) yes
C17 Si1 C11 C13 -69.4(3) yes
C1 Si1 C11 C13 52.3(3) yes
C14 Si1 C11 C13 170.2(3) yes
C17 Si1 C11 C12 58.5(3) yes
C1 Si1 C11 C12 -179.8(2) yes
C14 Si1 C11 C12 -61.9(3) yes
C17 Si1 C14 C15 74.0(3) yes
C11 Si1 C14 C15 -163.8(2) yes
C1 Si1 C14 C15 -45.4(2) yes
C17 Si1 C14 C16 -161.5(3) yes
C11 Si1 C14 C16 -39.3(3) yes
C1 Si1 C14 C16 79.1(3) yes
C11 Si1 C17 C19 71.1(3) yes
C1 Si1 C17 C19 -50.5(3) yes
C14 Si1 C17 C19 -169.3(2) yes
C11 Si1 C17 C18 -160.5(2) yes
C1 Si1 C17 C18 77.9(3) yes
C14 Si1 C17 C18 -40.9(3) yes
C7 C6 Si2 C26 -16.3(2) yes
S2 C6 Si2 C26 167.37(17) yes
C7 C6 Si2 C20 -142.12(19) yes
S2 C6 Si2 C20 41.55(16) yes
C7 C6 Si2 C23 101.7(2) yes
S2 C6 Si2 C23 -74.65(17) yes
C26 Si2 C20 C21 -63.2(3) yes
C6 Si2 C20 C21 59.5(3) yes
C23 Si2 C20 C21 175.2(3) yes
C26 Si2 C20 C22 65.1(3) yes
C6 Si2 C20 C22 -172.30(19) yes
C23 Si2 C20 C22 -56.5(2) yes
C26 Si2 C23 C24 -176.6(3) yes
C6 Si2 C23 C24 64.0(3) yes
C20 Si2 C23 C24 -50.6(3) yes
C26 Si2 C23 C25 -45.3(3) yes
C6 Si2 C23 C25 -164.7(3) yes
C20 Si2 C23 C25 80.7(3) yes
C6 Si2 C26 C27 -59.8(3) yes
C20 Si2 C26 C27 60.6(3) yes
C23 Si2 C26 C27 -177.6(3) yes
C6 Si2 C26 C28 70.2(3) yes
C20 Si2 C26 C28 -169.4(3) yes
C23 Si2 C26 C28 -47.6(3) yes
C5 C4 B1 O2 -9.3(3) yes
C3 C4 B1 O2 172.4(2) yes
C5 C4 B1 O1 170.4(2) yes
C3 C4 B1 O1 -7.9(3) yes
O2 B1 O1 C29 -8.1(3) yes
C4 B1 O1 C29 172.2(2) yes
B1 O1 C29 C32 141.5(3) yes
B1 O1 C29 C31 -100.4(3) yes
B1 O1 C29 C30 17.8(2) yes
O1 C29 C30 C33 -143.0(2) yes
C32 C29 C30 C33 99.7(3) yes
C31 C29 C30 C33 -29.6(3) yes
O1 C29 C30 O2 -20.6(2) yes
C32 C29 C30 O2 -138.0(3) yes
C31 C29 C30 O2 92.7(3) yes
O1 C29 C30 C34 91.1(3) yes
C32 C29 C30 C34 -26.2(4) yes
C31 C29 C30 C34 -155.5(3) yes
O1 B1 O2 C30 -6.6(3) yes
C4 B1 O2 C30 173.1(2) yes
C33 C30 O2 B1 142.3(3) yes
C34 C30 O2 B1 -98.9(3) yes
C29 C30 O2 B1 17.2(3) yes
C10 C9 B2 O3 -176.2(2) yes
C8 C9 B2 O3 3.3(3) yes
C10 C9 B2 O4 5.4(4) yes
C8 C9 B2 O4 -175.2(2) yes
O4 B2 O3 C35 -1.5(3) yes
C9 B2 O3 C35 179.9(2) yes
B2 O3 C35 C37 121.7(4) yes
B2 O3 C35 C36 -1.0(4) yes
B2 O3 C35 C38 -123.4(6) yes
O3 C35 C36 O4 2.9(4) yes
C37 C35 C36 O4 -112.8(4) yes
C38 C35 C36 O4 119.3(5) yes
O3 C35 C36 C40 -116.8(5) yes
C37 C35 C36 C40 127.6(5) yes
C38 C35 C36 C40 -0.4(7) yes
O3 C35 C36 C39 117.8(3) yes
C37 C35 C36 C39 2.1(5) yes
C38 C35 C36 C39 -125.8(5) yes
O3 B2 O4 C36 3.5(3) yes
C9 B2 O4 C36 -177.9(2) yes
C40 C36 O4 B2 122.3(5) yes
C35 C36 O4 B2 -3.9(3) yes
C39 C36 O4 B2 -123.2(4) yes

loop_
_cod_related_entry_id
_cod_related_entry_database
_cod_related_entry_code
1 ChemSpider 30652044
